data_4104473
loop_
_publ_author_name
'Rasmus D. Poulsen'
'Jacob Overgaard'
'Alexander Schulman'
'Christina \/Ostergaard'
'Carlos A. Murillo'
'Mark A. Spackman'
'Bo B. Iversen'

_publ_section_title
;
 Effects of Weak Intermolecular Interactions on the Molecular Isomerism of
 Tricobalt Metal Chains
;
_journal_name_full 'Journal of the American Chemical Society'
_journal_page_first 7580
_journal_page_last 7591
_journal_paper_doi 10.1021/ja8091032
_journal_volume 131
_journal_year 2009
_chemical_formula_sum 'C55.96 H47.56 Cl8.28 Co4 N16'
_chemical_formula_weight 1473.60
_chemical_name_systematic
;
 ?
;
_space_group_IT_number 82
_symmetry_cell_setting tetragonal
_symmetry_Int_Tables_number 82
_symmetry_space_group_name_Hall 'I -4'
_symmetry_space_group_name_H-M 'I -4'
_atom_sites_solution_hydrogens geom
_atom_sites_solution_primary direct
_atom_sites_solution_secondary difmap
_audit_creation_method SHELXL-97
_cell_angle_alpha 90.00
_cell_angle_beta 90.00
_cell_angle_gamma 90.00
_cell_formula_units_Z 6
_cell_length_a 27.1026(3)
_cell_length_b 27.1026(3)
_cell_length_c 12.2397(4)
_cell_measurement_temperature 20(2)
_cell_volume 8990.7(3)
_computing_cell_refinement Saint+
_computing_data_collection SMART
_computing_data_reduction Saint+
_computing_structure_refinement 'SHELXL-97 (Sheldrick, 1997)'
_computing_structure_solution SHELXS-97
_diffrn_ambient_temperature 20(2)
_diffrn_detector_type SMART1000
_diffrn_measured_fraction_theta_full 0.751
_diffrn_measured_fraction_theta_max 0.751
_diffrn_measurement_device_type '4-circle diffractometer'
_diffrn_measurement_method
;
            \f-scans
;
_diffrn_radiation_wavelength 0.643
_diffrn_reflns_av_R_equivalents 0.0522
_diffrn_reflns_av_sigmaI/netI 0.0506
_diffrn_reflns_limit_h_max 65
_diffrn_reflns_limit_h_min -44
_diffrn_reflns_limit_k_max 67
_diffrn_reflns_limit_k_min -53
_diffrn_reflns_limit_l_max 25
_diffrn_reflns_limit_l_min -25
_diffrn_reflns_number 216038
_diffrn_reflns_theta_full 29.30
_diffrn_reflns_theta_max 29.30
_diffrn_reflns_theta_min 1.76
_diffrn_source synchrotron
_diffrn_source_type 'NSLS beamline X3A1'
_diffrn_standards_number 0
_exptl_absorpt_coefficient_mu 0.783
_exptl_crystal_colour colourless
_exptl_crystal_density_diffrn 1.633
_exptl_crystal_density_method 'not measured'
_exptl_crystal_description prism
_exptl_crystal_F_000 4465
_exptl_crystal_size_max 0.31
_exptl_crystal_size_mid 0.25
_exptl_crystal_size_min 0.2
_refine_diff_density_max 4.471
_refine_diff_density_min -2.729
_refine_diff_density_rms 0.146
_refine_ls_abs_structure_details 'Flack H D (1983), Acta Cryst. A39, 876-881'
_refine_ls_abs_structure_Flack 0.263(7)
_refine_ls_extinction_method none
_refine_ls_goodness_of_fit_ref 1.043
_refine_ls_hydrogen_treatment mixed
_refine_ls_matrix_type full
_refine_ls_number_parameters 588
_refine_ls_number_reflns 51287
_refine_ls_number_restraints 0
_refine_ls_restrained_S_all 1.043
_refine_ls_R_factor_all 0.0678
_refine_ls_R_factor_gt 0.0524
_refine_ls_shift/su_max 0.005
_refine_ls_shift/su_mean 0.000
_refine_ls_structure_factor_coef Fsqd
_refine_ls_weighting_details 'calc w=1/[\s^2^(Fo^2^)+(0.0797P)^2^+3.4557P] where P=(Fo^2^+2Fc^2^)/3'
_refine_ls_weighting_scheme calc
_refine_ls_wR_factor_gt 0.1337
_refine_ls_wR_factor_ref 0.1401
_reflns_number_gt 42479
_reflns_number_total 51287
_reflns_threshold_expression >2\s(I)
_cod_data_source_file ja8091032_si_002_1.cif
_cod_data_source_block 20K
_cod_database_code 4104473

loop_
_symmetry_equiv_pos_as_xyz
'x, y, z'
'-x, -y, z'
'y, -x, -z'
'-y, x, -z'
'x+1/2, y+1/2, z+1/2'
'-x+1/2, -y+1/2, z+1/2'
'y+1/2, -x+1/2, -z+1/2'
'-y+1/2, x+1/2, -z+1/2'

loop_
_atom_site_label
_atom_site_type_symbol
_atom_site_fract_x
_atom_site_fract_y
_atom_site_fract_z
_atom_site_U_iso_or_equiv
_atom_site_adp_type
_atom_site_occupancy
_atom_site_symmetry_multiplicity
_atom_site_calc_flag
_atom_site_refinement_flags
Co1 Co 0.115905(6) 0.730281(6) 0.712914(13) 0.00851(2) Uani 1 1 d .
Co2 Co 0.091236(6) 0.753830(6) 0.885349(12) 0.00704(2) Uani 1 1 d .
Co3 Co 0.068983(6) 0.777528(6) 1.068062(18) 0.01269(3) Uani 1 1 d .
Cl1 Cl 0.140802(13) 0.705490(13) 0.53012(3) 0.01432(4) Uani 1 1 d .
Cl2 Cl 0.045061(12) 0.798782(12) 1.25368(3) 0.01338(4) Uani 1 1 d .
N1 N 0.04695(4) 0.74445(4) 0.66971(8) 0.01044(12) Uani 1 1 d .
N2 N 0.02540(3) 0.73524(4) 0.85140(8) 0.00885(11) Uani 1 1 d .
N3 N 0.01001(4) 0.73108(4) 1.03720(8) 0.01030(12) Uani 1 1 d .
N4 N 0.13309(4) 0.80062(4) 0.69370(8) 0.01034(12) Uani 1 1 d .
N5 N 0.07890(4) 0.81909(3) 0.83339(8) 0.00838(11) Uani 1 1 d .
N6 N 0.03302(4) 0.83495(4) 0.98974(8) 0.00952(12) Uani 1 1 d .
N7 N 0.18184(3) 0.71974(4) 0.77848(8) 0.00943(11) Uani 1 1 d .
N8 N 0.15784(3) 0.77174(3) 0.91814(8) 0.00839(11) Uani 1 1 d .
N9 N 0.12984(4) 0.82165(4) 1.05842(8) 0.00997(12) Uani 1 1 d .
N10 N 0.11308(4) 0.71921(4) 1.11181(9) 0.01277(14) Uani 1 1 d .
N11 N 0.10461(4) 0.68872(3) 0.93636(8) 0.00950(11) Uani 1 1 d .
N12 N 0.09595(4) 0.66275(4) 0.75764(8) 0.01000(12) Uani 1 1 d .
C1 C 0.03569(5) 0.75792(5) 0.56607(10) 0.01490(18) Uani 1 1 d .
H1A H 0.0618 0.7620 0.5150 0.018 Uiso 1 1 calc R
C2 C -0.01223(6) 0.76603(7) 0.53156(12) 0.0203(3) Uani 1 1 d .
H2A H -0.0189 0.7759 0.4585 0.024 Uiso 1 1 calc R
C3 C -0.05075(6) 0.75947(8) 0.60631(12) 0.0209(3) Uani 1 1 d .
H3A H -0.0841 0.7635 0.5838 0.025 Uiso 1 1 calc R
C4 C -0.03985(5) 0.74714(6) 0.71317(11) 0.01480(18) Uani 1 1 d .
H4A H -0.0657 0.7430 0.7648 0.018 Uiso 1 1 calc R
C5 C 0.01005(4) 0.74074(4) 0.74558(9) 0.01016(13) Uani 1 1 d .
C6 C -0.00276(4) 0.71637(4) 0.93396(9) 0.00951(13) Uani 1 1 d .
C7 C -0.04077(5) 0.68125(5) 0.91793(11) 0.01441(17) Uani 1 1 d .
H7A H -0.0484 0.6701 0.8463 0.017 Uiso 1 1 calc R
C8 C -0.06669(6) 0.66326(7) 1.00629(14) 0.0202(2) Uani 1 1 d .
H8A H -0.0928 0.6404 0.9959 0.024 Uiso 1 1 calc R
C9 C -0.05400(6) 0.67909(7) 1.11185(13) 0.0201(2) Uani 1 1 d .
H9A H -0.0714 0.6674 1.1740 0.024 Uiso 1 1 calc R
C10 C -0.01549(5) 0.71216(5) 1.12281(11) 0.01456(17) Uani 1 1 d .
H10A H -0.0064 0.7222 1.1944 0.017 Uiso 1 1 calc R
C11 C 0.17049(5) 0.81364(5) 0.62618(11) 0.01401(17) Uani 1 1 d .
H11A H 0.1868 0.7884 0.5863 0.017 Uiso 1 1 calc R
C12 C 0.18612(6) 0.86172(5) 0.61232(13) 0.0172(2) Uani 1 1 d .
H12A H 0.2123 0.8694 0.5637 0.021 Uiso 1 1 calc R
C13 C 0.16227(6) 0.89901(5) 0.67204(13) 0.0171(2) Uani 1 1 d .
H13A H 0.1717 0.9325 0.6634 0.021 Uiso 1 1 calc R
C14 C 0.12502(5) 0.88628(4) 0.74331(11) 0.01327(16) Uani 1 1 d .
H14A H 0.1088 0.9112 0.7845 0.016 Uiso 1 1 calc R
C15 C 0.11074(4) 0.83630(4) 0.75546(9) 0.00930(13) Uani 1 1 d .
C16 C 0.04463(4) 0.84798(4) 0.88496(9) 0.00827(12) Uani 1 1 d .
C17 C 0.01986(4) 0.88816(4) 0.83362(10) 0.01084(14) Uani 1 1 d .
H17A H 0.0258 0.8953 0.7588 0.013 Uiso 1 1 calc R
C18 C -0.01266(5) 0.91667(4) 0.89246(12) 0.01344(16) Uani 1 1 d .
H18A H -0.0284 0.9442 0.8595 0.016 Uiso 1 1 calc R
C19 C -0.02224(5) 0.90449(5) 1.00187(12) 0.01466(18) Uani 1 1 d .
H19A H -0.0436 0.9242 1.0451 0.018 Uiso 1 1 calc R
C20 C 0.00019(4) 0.86310(5) 1.04528(10) 0.01274(16) Uani 1 1 d .
H20A H -0.0079 0.8539 1.1180 0.015 Uiso 1 1 calc R
C21 C 0.21508(5) 0.68828(5) 0.73290(11) 0.01306(16) Uani 1 1 d .
H21A H 0.2053 0.6693 0.6714 0.016 Uiso 1 1 calc R
C22 C 0.26263(5) 0.68284(5) 0.77255(11) 0.01473(18) Uani 1 1 d .
H22A H 0.2851 0.6608 0.7385 0.018 Uiso 1 1 calc R
C23 C 0.27702(5) 0.71048(5) 0.86379(11) 0.01347(16) Uani 1 1 d .
H23A H 0.3097 0.7080 0.8913 0.016 Uiso 1 1 calc R
C24 C 0.24324(4) 0.74135(5) 0.91339(10) 0.01176(15) Uani 1 1 d .
H24A H 0.2523 0.7597 0.9764 0.014 Uiso 1 1 calc R
C25 C 0.19491(4) 0.74550(4) 0.86979(8) 0.00890(13) Uani 1 1 d .
C26 C 0.16566(4) 0.81226(4) 0.98288(9) 0.00913(13) Uani 1 1 d .
C27 C 0.20496(5) 0.84600(5) 0.96726(11) 0.01253(15) Uani 1 1 d .
H27A H 0.2301 0.8392 0.9153 0.015 Uiso 1 1 calc R
C28 C 0.20650(5) 0.88900(5) 1.02812(12) 0.01505(18) Uani 1 1 d .
H28A H 0.2324 0.9121 1.0176 0.018 Uiso 1 1 calc R
C29 C 0.16941(5) 0.89814(5) 1.10567(12) 0.01502(18) Uani 1 1 d .
H29A H 0.1700 0.9272 1.1492 0.018 Uiso 1 1 calc R
C30 C 0.13209(5) 0.86394(5) 1.11706(10) 0.01272(15) Uani 1 1 d .
H30A H 0.1067 0.8704 1.1686 0.015 Uiso 1 1 calc R
C31 C 0.13524(6) 0.71829(6) 1.21125(12) 0.0173(2) Uani 1 1 d .
H31A H 0.1273 0.7436 1.2619 0.021 Uiso 1 1 calc R
C32 C 0.16867(6) 0.68261(7) 1.24293(12) 0.0198(2) Uani 1 1 d .
H32A H 0.1824 0.6827 1.3143 0.024 Uiso 1 1 calc R
C33 C 0.18179(6) 0.64612(6) 1.16639(12) 0.0176(2) Uani 1 1 d .
H33A H 0.2052 0.6214 1.1849 0.021 Uiso 1 1 calc R
C34 C 0.16030(5) 0.64652(5) 1.06439(11) 0.01379(16) Uani 1 1 d .
H34A H 0.1690 0.6222 1.0120 0.017 Uiso 1 1 calc R
C35 C 0.12511(4) 0.68343(4) 1.03785(9) 0.01042(14) Uani 1 1 d .
C36 C 0.09684(4) 0.65067(4) 0.86587(9) 0.01001(13) Uani 1 1 d .
C37 C 0.08607(5) 0.60162(5) 0.89929(12) 0.01469(18) Uani 1 1 d .
H37A H 0.0875 0.5929 0.9744 0.018 Uiso 1 1 calc R
C38 C 0.07346(6) 0.56667(5) 0.82205(14) 0.0170(2) Uani 1 1 d .
H38A H 0.0668 0.5336 0.8435 0.020 Uiso 1 1 calc R
C39 C 0.07054(5) 0.58031(5) 0.71156(13) 0.01615(19) Uani 1 1 d .
H39A H 0.0613 0.5570 0.6573 0.019 Uiso 1 1 calc R
C40 C 0.08141(5) 0.62863(5) 0.68381(11) 0.01300(16) Uani 1 1 d .
H40A H 0.0785 0.6382 0.6095 0.016 Uiso 1 1 calc R
C1S C 0.05198(9) 0.90370(8) 0.42607(16) 0.0275(3) Uani 1 1 d .
H1SA H 0.0452 0.9077 0.5050 0.041 Uiso 1 1 calc R
H1SB H 0.0527 0.8679 0.4097 0.041 Uiso 1 1 calc R
Cl3 Cl 0.00408(3) 0.93224(3) 0.34924(7) 0.03886(13) Uani 1 1 d .
Cl4 Cl 0.11033(2) 0.92990(2) 0.39498(4) 0.03142(10) Uani 1 1 d .
C2S C 0.04713(9) 0.65162(11) 0.3503(2) 0.0273(4) Uani 0.834(3) 1 d P
H2SA H 0.0748 0.6481 0.4025 0.041 Uiso 0.834(3) 1 calc PR
H2SB H 0.0473 0.6860 0.3231 0.041 Uiso 0.834(3) 1 calc PR
Cl5 Cl 0.05694(3) 0.61137(3) 0.23935(8) 0.0393(2) Uani 0.834(3) 1 d P
Cl6 Cl -0.00839(4) 0.64086(5) 0.41937(11) 0.0657(5) Uani 0.834(3) 1 d P
C3S C 0.0000 0.5000 0.3532(7) 0.026(2) Uani 0.273(3) 2 d SP
Cl7 Cl -0.06448(13) 0.49350(10) 0.4127(2) 0.0432(6) Uani 0.273(3) 1 d P
Cl8 Cl 0.04300(13) 0.50999(10) 0.4578(2) 0.0432(6) Uani 0.273(3) 1 d P

loop_
_atom_site_aniso_label
_atom_site_aniso_U_11
_atom_site_aniso_U_22
_atom_site_aniso_U_33
_atom_site_aniso_U_23
_atom_site_aniso_U_13
_atom_site_aniso_U_12
Co1 0.00926(5) 0.00842(5) 0.00786(4) -0.00072(4) 0.00115(4) 0.00085(4)
Co2 0.00766(4) 0.00674(4) 0.00671(4) -0.00001(3) 0.00103(3) 0.00048(3)
Co3 0.00797(5) 0.00866(5) 0.02144(7) 0.00000(5) -0.00016(5) 0.00035(4)
Cl1 0.01631(11) 0.01552(11) 0.01114(9) -0.00264(8) 0.00284(8) 0.00128(9)
Cl2 0.01430(10) 0.01511(10) 0.01072(9) -0.00167(8) 0.00161(8) 0.00055(8)
N1 0.0122(3) 0.0112(3) 0.0079(3) -0.0007(2) -0.0003(2) 0.0020(2)
N2 0.0086(3) 0.0103(3) 0.0076(3) -0.0007(2) -0.0001(2) 0.0003(2)
N3 0.0108(3) 0.0111(3) 0.0090(3) -0.0008(2) 0.0007(2) 0.0006(2)
N4 0.0117(3) 0.0103(3) 0.0089(3) 0.0008(2) 0.0028(2) 0.0000(2)
N5 0.0100(3) 0.0071(2) 0.0080(3) 0.0006(2) 0.0016(2) 0.0011(2)
N6 0.0081(3) 0.0123(3) 0.0081(3) -0.0012(2) 0.0009(2) 0.0006(2)
N7 0.0086(3) 0.0098(3) 0.0099(3) -0.0017(2) 0.0019(2) 0.0010(2)
N8 0.0077(2) 0.0087(3) 0.0088(3) -0.0006(2) 0.0014(2) 0.0006(2)
N9 0.0121(3) 0.0097(3) 0.0081(3) -0.0003(2) 0.0005(2) 0.0028(2)
N10 0.0136(3) 0.0132(3) 0.0116(3) -0.0030(3) 0.0032(3) -0.0026(3)
N11 0.0119(3) 0.0075(3) 0.0091(3) 0.0002(2) 0.0007(2) 0.0005(2)
N12 0.0104(3) 0.0088(3) 0.0108(3) -0.0015(2) 0.0001(2) 0.0002(2)
C1 0.0176(4) 0.0182(5) 0.0089(3) 0.0009(3) -0.0006(3) 0.0049(4)
C2 0.0188(5) 0.0313(7) 0.0109(4) 0.0016(4) -0.0024(4) 0.0092(5)
C3 0.0152(5) 0.0344(8) 0.0130(4) -0.0014(5) -0.0042(4) 0.0090(5)
C4 0.0108(4) 0.0222(5) 0.0114(4) -0.0017(4) -0.0029(3) 0.0039(3)
C5 0.0098(3) 0.0116(3) 0.0091(3) -0.0015(3) -0.0004(3) 0.0023(3)
C6 0.0078(3) 0.0115(3) 0.0093(3) -0.0011(3) 0.0004(2) -0.0008(2)
C7 0.0124(4) 0.0173(4) 0.0135(4) -0.0031(3) 0.0009(3) -0.0051(3)
C8 0.0172(5) 0.0251(6) 0.0182(5) -0.0020(5) 0.0046(4) -0.0104(5)
C9 0.0200(5) 0.0249(6) 0.0155(5) 0.0001(4) 0.0078(4) -0.0064(5)
C10 0.0170(4) 0.0156(4) 0.0110(4) -0.0003(3) 0.0028(3) -0.0014(3)
C11 0.0159(4) 0.0140(4) 0.0121(4) 0.0018(3) 0.0054(3) -0.0002(3)
C12 0.0203(5) 0.0158(4) 0.0156(4) 0.0038(4) 0.0076(4) -0.0019(4)
C13 0.0220(5) 0.0114(4) 0.0179(5) 0.0034(3) 0.0072(4) -0.0020(4)
C14 0.0162(4) 0.0090(3) 0.0146(4) 0.0018(3) 0.0040(3) -0.0011(3)
C15 0.0118(3) 0.0079(3) 0.0082(3) 0.0011(2) 0.0016(3) 0.0005(3)
C16 0.0086(3) 0.0079(3) 0.0084(3) -0.0008(2) 0.0002(2) 0.0008(2)
C17 0.0115(3) 0.0086(3) 0.0124(4) 0.0000(3) -0.0011(3) 0.0016(3)
C18 0.0107(3) 0.0099(3) 0.0197(5) -0.0017(3) -0.0012(3) 0.0017(3)
C19 0.0123(4) 0.0144(4) 0.0172(4) -0.0057(3) 0.0009(3) 0.0031(3)
C20 0.0095(3) 0.0177(4) 0.0110(4) -0.0036(3) 0.0011(3) 0.0017(3)
C21 0.0112(4) 0.0140(4) 0.0140(4) -0.0042(3) 0.0012(3) 0.0026(3)
C22 0.0113(4) 0.0168(4) 0.0160(4) -0.0031(3) 0.0022(3) 0.0046(3)
C23 0.0101(3) 0.0170(4) 0.0134(4) -0.0008(3) 0.0005(3) 0.0033(3)
C24 0.0092(3) 0.0150(4) 0.0111(3) -0.0009(3) 0.0000(3) 0.0025(3)
C25 0.0085(3) 0.0095(3) 0.0087(3) 0.0005(2) 0.0018(2) 0.0014(2)
C26 0.0092(3) 0.0092(3) 0.0090(3) -0.0004(2) 0.0002(2) 0.0006(2)
C27 0.0124(4) 0.0110(3) 0.0142(4) -0.0009(3) 0.0007(3) -0.0014(3)
C28 0.0154(4) 0.0111(4) 0.0186(5) -0.0023(3) -0.0029(4) -0.0012(3)
C29 0.0183(5) 0.0113(4) 0.0155(4) -0.0033(3) -0.0047(4) 0.0034(3)
C30 0.0155(4) 0.0117(4) 0.0109(3) -0.0013(3) -0.0016(3) 0.0046(3)
C31 0.0167(5) 0.0230(6) 0.0122(4) -0.0049(4) 0.0024(4) -0.0036(4)
C32 0.0201(5) 0.0275(7) 0.0117(4) -0.0010(4) -0.0016(4) -0.0018(5)
C33 0.0206(5) 0.0196(5) 0.0126(4) 0.0035(4) -0.0031(4) 0.0016(4)
C34 0.0180(4) 0.0125(4) 0.0109(4) 0.0014(3) -0.0009(3) 0.0026(3)
C35 0.0133(4) 0.0094(3) 0.0086(3) 0.0006(2) 0.0018(3) 0.0005(3)
C36 0.0105(3) 0.0075(3) 0.0121(3) 0.0000(2) 0.0012(3) 0.0003(3)
C37 0.0188(5) 0.0089(3) 0.0164(4) 0.0011(3) 0.0009(4) -0.0017(3)
C38 0.0192(5) 0.0091(4) 0.0226(5) -0.0006(4) -0.0002(4) -0.0028(3)
C39 0.0156(4) 0.0122(4) 0.0206(5) -0.0050(4) -0.0005(4) -0.0022(3)
C40 0.0127(4) 0.0126(4) 0.0138(4) -0.0037(3) -0.0007(3) -0.0001(3)
C1S 0.0409(10) 0.0225(7) 0.0192(6) -0.0009(5) 0.0051(6) -0.0058(7)
Cl3 0.0311(3) 0.0395(3) 0.0460(3) 0.0049(3) 0.0092(2) 0.0028(2)
Cl4 0.0349(2) 0.0378(3) 0.02154(18) 0.00182(17) -0.00055(16) -0.0056(2)
C2S 0.0220(8) 0.0356(12) 0.0243(9) 0.0063(8) -0.0005(7) 0.0033(8)
Cl5 0.0327(3) 0.0373(4) 0.0480(5) -0.0033(3) 0.0101(3) -0.0063(3)
Cl6 0.0555(6) 0.0669(7) 0.0748(7) -0.0352(6) 0.0474(6) -0.0385(5)
C3S 0.048(6) 0.019(3) 0.013(2) 0.000 0.000 -0.020(3)
Cl7 0.0593(13) 0.0343(8) 0.0361(9) -0.0018(6) 0.0107(9) 0.0089(7)
Cl8 0.0593(13) 0.0343(8) 0.0361(9) -0.0018(6) 0.0107(9) 0.0089(7)

loop_
_atom_type_symbol
_atom_type_description
_atom_type_scat_dispersion_real
_atom_type_scat_dispersion_imag
_atom_type_scat_source
Co Co 0.3050 0.6296 'International Tables Vol C Tables 4.2.6.8 and 6.1.1.4'
Cl Cl 0.0998 0.0984 'International Tables Vol C Tables 4.2.6.8 and 6.1.1.4'
N N 0.0030 0.0019 'International Tables Vol C Tables 4.2.6.8 and 6.1.1.4'
C C 0.0015 0.0009 'International Tables Vol C Tables 4.2.6.8 and 6.1.1.4'
H H 0.0000 0.0000 'International Tables Vol C Tables 4.2.6.8 and 6.1.1.4'

loop_
_geom_angle_atom_site_label_1
_geom_angle_atom_site_label_2
_geom_angle_atom_site_label_3
_geom_angle
_geom_angle_site_symmetry_1
_geom_angle_site_symmetry_3
N4 Co1 N7 88.55(4) . .
N4 Co1 N1 90.20(4) . .
N7 Co1 N1 171.25(4) . .
N4 Co1 N12 170.45(4) . .
N7 Co1 N12 90.06(4) . .
N1 Co1 N12 89.74(4) . .
N4 Co1 Co2 84.85(3) . .
N7 Co1 Co2 86.02(3) . .
N1 Co1 Co2 85.24(3) . .
N12 Co1 Co2 85.63(3) . .
N4 Co1 Cl1 95.26(3) . .
N7 Co1 Cl1 94.74(3) . .
N1 Co1 Cl1 94.00(3) . .
N12 Co1 Cl1 94.27(3) . .
Co2 Co1 Cl1 179.236(12) . .
N2 Co2 N11 90.27(4) . .
N2 Co2 N5 90.48(4) . .
N11 Co2 N5 179.08(4) . .
N2 Co2 N8 179.14(4) . .
N11 Co2 N8 89.24(4) . .
N5 Co2 N8 90.00(4) . .
N2 Co2 Co1 89.93(3) . .
N11 Co2 Co1 89.34(3) . .
N5 Co2 Co1 90.13(3) . .
N8 Co2 Co1 89.35(3) . .
N2 Co2 Co3 92.21(3) . .
N11 Co2 Co3 89.45(3) . .
N5 Co2 Co3 91.06(3) . .
N8 Co2 Co3 88.49(3) . .
Co1 Co2 Co3 177.540(9) . .
N9 Co3 N10 89.75(4) . .
N9 Co3 N3 165.98(4) . .
N10 Co3 N3 91.66(4) . .
N9 Co3 N6 85.02(4) . .
N10 Co3 N6 166.70(4) . .
N3 Co3 N6 90.52(4) . .
N9 Co3 Co2 84.26(3) . .
N10 Co3 Co2 83.73(3) . .
N3 Co3 Co2 82.04(3) . .
N6 Co3 Co2 83.58(3) . .
N9 Co3 Cl2 97.51(3) . .
N10 Co3 Cl2 95.39(3) . .
N3 Co3 Cl2 96.24(3) . .
N6 Co3 Cl2 97.41(3) . .
Co2 Co3 Cl2 178.032(12) . .
C1 N1 C5 119.37(11) . .
C1 N1 Co1 121.00(9) . .
C5 N1 Co1 119.63(8) . .
C6 N2 C5 124.84(10) . .
C6 N2 Co2 117.53(7) . .
C5 N2 Co2 117.61(8) . .
C10 N3 C6 118.30(11) . .
C10 N3 Co3 118.86(9) . .
C6 N3 Co3 122.73(8) . .
C11 N4 C15 118.94(10) . .
C11 N4 Co1 120.02(9) . .
C15 N4 Co1 120.76(7) . .
C15 N5 C16 123.67(9) . .
C15 N5 Co2 115.95(7) . .
C16 N5 Co2 119.67(7) . .
C20 N6 C16 118.45(10) . .
C20 N6 Co3 119.99(8) . .
C16 N6 Co3 121.33(7) . .
C21 N7 C25 118.99(10) . .
C21 N7 Co1 121.47(8) . .
C25 N7 Co1 119.51(7) . .
C25 N8 C26 123.64(9) . .
C25 N8 Co2 118.12(7) . .
C26 N8 Co2 118.08(7) . .
C30 N9 C26 119.04(11) . .
C30 N9 Co3 120.12(8) . .
C26 N9 Co3 120.32(8) . .
C31 N10 C35 118.40(12) . .
C31 N10 Co3 120.37(10) . .
C35 N10 Co3 120.84(9) . .
C36 N11 C35 123.98(10) . .
C36 N11 Co2 117.66(8) . .
C35 N11 Co2 118.14(8) . .
C40 N12 C36 119.34(10) . .
C40 N12 Co1 121.72(9) . .
C36 N12 Co1 118.94(8) . .
N1 C1 C2 122.70(13) . .
N1 C1 H1A 118.7 . .
C2 C1 H1A 118.6 . .
C1 C2 C3 118.71(13) . .
C1 C2 H2A 120.6 . .
C3 C2 H2A 120.6 . .
C4 C3 C2 119.35(13) . .
C4 C3 H3A 120.3 . .
C2 C3 H3A 120.3 . .
C3 C4 C5 119.83(13) . .
C3 C4 H4A 120.1 . .
C5 C4 H4A 120.1 . .
N1 C5 N2 115.35(10) . .
N1 C5 C4 119.84(11) . .
N2 C5 C4 124.55(11) . .
N2 C6 N3 115.62(10) . .
N2 C6 C7 123.75(10) . .
N3 C6 C7 120.49(11) . .
C8 C7 C6 119.97(12) . .
C8 C7 H7A 120.0 . .
C6 C7 H7A 120.0 . .
C7 C8 C9 119.28(13) . .
C7 C8 H8A 120.4 . .
C9 C8 H8A 120.4 . .
C10 C9 C8 118.18(13) . .
C10 C9 H9A 120.9 . .
C8 C9 H9A 120.9 . .
N3 C10 C9 123.72(13) . .
N3 C10 H10A 118.1 . .
C9 C10 H10A 118.1 . .
N4 C11 C12 123.41(12) . .
N4 C11 H11A 118.3 . .
C12 C11 H11A 118.3 . .
C11 C12 C13 118.28(12) . .
C11 C12 H12A 120.9 . .
C13 C12 H12A 120.9 . .
C14 C13 C12 119.11(12) . .
C14 C13 H13A 120.4 . .
C12 C13 H13A 120.4 . .
C13 C14 C15 120.39(12) . .
C13 C14 H14A 119.8 . .
C15 C14 H14A 119.8 . .
N5 C15 N4 115.05(9) . .
N5 C15 C14 124.85(10) . .
N4 C15 C14 119.78(10) . .
N6 C16 N5 116.17(9) . .
N6 C16 C17 120.18(10) . .
N5 C16 C17 123.59(10) . .
C18 C17 C16 120.00(11) . .
C18 C17 H17A 120.0 . .
C16 C17 H17A 120.0 . .
C17 C18 C19 119.08(12) . .
C17 C18 H18A 120.5 . .
C19 C18 H18A 120.5 . .
C20 C19 C18 118.44(11) . .
C20 C19 H19A 120.8 . .
C18 C19 H19A 120.8 . .
N6 C20 C19 123.57(12) . .
N6 C20 H20A 118.2 . .
C19 C20 H20A 118.2 . .
N7 C21 C22 122.64(11) . .
N7 C21 H21A 118.7 . .
C22 C21 H21A 118.7 . .
C21 C22 C23 118.80(11) . .
C21 C22 H22A 120.6 . .
C23 C22 H22A 120.6 . .
C24 C23 C22 119.35(11) . .
C24 C23 H23A 120.3 . .
C22 C23 H23A 120.3 . .
C23 C24 C25 119.65(11) . .
C23 C24 H24A 120.2 . .
C25 C24 H24A 120.2 . .
N7 C25 N8 115.49(10) . .
N7 C25 C24 120.48(10) . .
N8 C25 C24 123.87(10) . .
N9 C26 N8 115.55(10) . .
N9 C26 C27 120.38(10) . .
N8 C26 C27 123.73(10) . .
C28 C27 C26 119.58(12) . .
C28 C27 H27A 120.2 . .
C26 C27 H27A 120.2 . .
C27 C28 C29 119.39(13) . .
C27 C28 H28A 120.3 . .
C29 C28 H28A 120.3 . .
C30 C29 C28 118.35(12) . .
C30 C29 H29A 120.8 . .
C28 C29 H29A 120.8 . .
N9 C30 C29 123.25(12) . .
N9 C30 H30A 118.4 . .
C29 C30 H30A 118.4 . .
N10 C31 C32 123.71(13) . .
N10 C31 H31A 118.1 . .
C32 C31 H31A 118.1 . .
C31 C32 C33 118.09(13) . .
C31 C32 H32A 121.0 . .
C33 C32 H32A 121.0 . .
C34 C33 C32 119.38(14) . .
C34 C33 H33A 120.3 . .
C32 C33 H33A 120.3 . .
C33 C34 C35 119.80(12) . .
C33 C34 H34A 120.1 . .
C35 C34 H34A 120.1 . .
N10 C35 N11 115.49(11) . .
N10 C35 C34 120.58(11) . .
N11 C35 C34 123.67(10) . .
N11 C36 N12 115.87(10) . .
N11 C36 C37 123.92(11) . .
N12 C36 C37 120.01(11) . .
C38 C37 C36 119.69(13) . .
C38 C37 H37A 120.2 . .
C36 C37 H37A 120.2 . .
C37 C38 C39 119.51(12) . .
C37 C38 H38A 120.2 . .
C39 C38 H38A 120.2 . .
C40 C39 C38 118.24(12) . .
C40 C39 H39A 120.9 . .
C38 C39 H39A 120.9 . .
N12 C40 C39 123.03(13) . .
N12 C40 H40A 118.5 . .
C39 C40 H40A 118.5 . .
Cl4 C1S Cl3 111.27(11) . .
Cl4 C1S H1SA 109.4 . .
Cl3 C1S H1SA 109.4 . .
Cl4 C1S H1SB 109.4 . .
Cl3 C1S H1SB 109.4 . .
H1SA C1S H1SB 108.0 . .
Cl6 C2S Cl5 113.50(17) . .
Cl6 C2S H2SA 108.9 . .
Cl5 C2S H2SA 108.9 . .
Cl6 C2S H2SB 108.9 . .
Cl5 C2S H2SB 108.9 . .
H2SA C2S H2SB 107.7 . .
Cl8 C3S Cl8 86.1(4) . 2_565
Cl8 C3S Cl7 110.2(4) . .
Cl8 C3S Cl7 25.10(14) 2_565 .
Cl8 C3S Cl7 25.10(14) . 2_565
Cl8 C3S Cl7 110.2(4) 2_565 2_565
Cl7 C3S Cl7 134.9(5) . 2_565
Cl8 Cl7 C3S 67.0(4) 2_565 .
Cl7 Cl8 C3S 87.9(4) 2_565 .
Cl7 Cl8 Cl8 132.5(3) 2_565 2_565
C3S Cl8 Cl8 46.9(2) . 2_565

loop_
_geom_bond_atom_site_label_1
_geom_bond_atom_site_label_2
_geom_bond_distance
_geom_bond_site_symmetry_2
Co1 N4 1.9764(10) .
Co1 N7 1.9796(10) .
Co1 N1 1.9798(11) .
Co1 N12 1.9855(10) .
Co1 Co2 2.3041(2) .
Co1 Cl1 2.4316(3) .
Co2 N2 1.9002(10) .
Co2 N11 1.9066(9) .
Co2 N5 1.9091(9) .
Co2 N8 1.9119(9) .
Co2 Co3 2.4037(3) .
Co3 N9 2.0409(11) .
Co3 N10 2.0527(12) .
Co3 N3 2.0692(11) .
Co3 N6 2.0715(10) .
Co3 Cl2 2.4318(4) .
N1 C1 1.3548(16) .
N1 C5 1.3685(15) .
N2 C6 1.3656(14) .
N2 C5 1.3686(15) .
N3 C10 1.3558(16) .
N3 C6 1.3695(15) .
N4 C11 1.3546(15) .
N4 C15 1.3687(15) .
N5 C15 1.3681(14) .
N5 C16 1.3691(13) .
N6 C20 1.3551(15) .
N6 C16 1.3669(14) .
N7 C21 1.3601(15) .
N7 C25 1.3645(15) .
N8 C25 1.3659(14) .
N8 C26 1.3706(14) .
N9 C30 1.3536(16) .
N9 C26 1.3644(15) .
N10 C31 1.357(2) .
N10 C35 1.3661(15) .
N11 C36 1.3610(15) .
N11 C35 1.3682(15) .
N12 C40 1.3515(16) .
N12 C36 1.3647(15) .
C1 C2 1.383(2) .
C1 H1A 0.9500 .
C2 C3 1.399(2) .
C2 H2A 0.9500 .
C3 C4 1.382(2) .
C3 H3A 0.9500 .
C4 C5 1.4199(16) .
C4 H4A 0.9500 .
C6 C7 1.4161(16) .
C7 C8 1.379(2) .
C7 H7A 0.9500 .
C8 C9 1.404(2) .
C8 H8A 0.9500 .
C9 C10 1.382(2) .
C9 H9A 0.9500 .
C10 H10A 0.9500 .
C11 C12 1.3806(19) .
C11 H11A 0.9500 .
C12 C13 1.405(2) .
C12 H12A 0.9500 .
C13 C14 1.3781(18) .
C13 H13A 0.9500 .
C14 C15 1.4169(16) .
C14 H14A 0.9500 .
C16 C17 1.4253(15) .
C17 C18 1.3757(17) .
C17 H17A 0.9500 .
C18 C19 1.403(2) .
C18 H18A 0.9500 .
C19 C20 1.382(2) .
C19 H19A 0.9500 .
C20 H20A 0.9500 .
C21 C22 1.3850(18) .
C21 H21A 0.9500 .
C22 C23 1.4001(19) .
C22 H22A 0.9500 .
C23 C24 1.3809(17) .
C23 H23A 0.9500 .
C24 C25 1.4189(16) .
C24 H24A 0.9500 .
C26 C27 1.4169(16) .
C27 C28 1.3837(18) .
C27 H27A 0.9500 .
C28 C29 1.404(2) .
C28 H28A 0.9500 .
C29 C30 1.379(2) .
C29 H29A 0.9500 .
C30 H30A 0.9500 .
C31 C32 1.381(3) .
C31 H31A 0.9500 .
C32 C33 1.408(2) .
C32 H32A 0.9500 .
C33 C34 1.3777(19) .
C33 H33A 0.9500 .
C34 C35 1.4197(17) .
C34 H34A 0.9500 .
C36 C37 1.4212(16) .
C37 C38 1.381(2) .
C37 H37A 0.9500 .
C38 C39 1.404(2) .
C38 H38A 0.9500 .
C39 C40 1.3847(19) .
C39 H39A 0.9500 .
C40 H40A 0.9500 .
C1S Cl4 1.775(2) .
C1S Cl3 1.780(3) .
C1S H1SA 0.9900 .
C1S H1SB 0.9900 .
C2S Cl6 1.750(3) .
C2S Cl5 1.762(3) .
C2S H2SA 0.9900 .
C2S H2SB 0.9900 .
C3S Cl8 1.752(7) .
C3S Cl8 1.752(7) 2_565
C3S Cl7 1.902(5) .
C3S Cl7 1.902(5) 2_565
Cl7 Cl8 0.807(4) 2_565
Cl8 Cl7 0.807(4) 2_565

loop_
_geom_torsion_atom_site_label_1
_geom_torsion_atom_site_label_2
_geom_torsion_atom_site_label_3
_geom_torsion_atom_site_label_4
_geom_torsion
_geom_torsion_site_symmetry_1
_geom_torsion_site_symmetry_4
N4 Co1 Co2 N2 116.92(4) . .
N7 Co1 Co2 N2 -154.18(4) . .
N1 Co1 Co2 N2 26.28(4) . .
N12 Co1 Co2 N2 -63.82(4) . .
Cl1 Co1 Co2 N2 18.9(9) . .
N4 Co1 Co2 N11 -152.81(4) . .
N7 Co1 Co2 N11 -63.91(4) . .
N1 Co1 Co2 N11 116.56(4) . .
N12 Co1 Co2 N11 26.46(4) . .
Cl1 Co1 Co2 N11 109.2(9) . .
N4 Co1 Co2 N5 26.44(4) . .
N7 Co1 Co2 N5 115.34(4) . .
N1 Co1 Co2 N5 -64.20(4) . .
N12 Co1 Co2 N5 -154.29(4) . .
Cl1 Co1 Co2 N5 -71.6(9) . .
N4 Co1 Co2 N8 -63.56(4) . .
N7 Co1 Co2 N8 25.34(4) . .
N1 Co1 Co2 N8 -154.19(4) . .
N12 Co1 Co2 N8 115.71(4) . .
Cl1 Co1 Co2 N8 -162(8) . .
N4 Co1 Co2 Co3 -92.5(2) . .
N7 Co1 Co2 Co3 -3.6(2) . .
N1 Co1 Co2 Co3 177(15) . .
N12 Co1 Co2 Co3 86.8(2) . .
Cl1 Co1 Co2 Co3 170(20) . .
N2 Co2 Co3 N9 -155.62(4) . .
N11 Co2 Co3 N9 114.12(4) . .
N5 Co2 Co3 N9 -65.10(4) . .
N8 Co2 Co3 N9 24.87(4) . .
Co1 Co2 Co3 N9 53.8(2) . .
N2 Co2 Co3 N10 113.99(4) . .
N11 Co2 Co3 N10 23.74(4) . .
N5 Co2 Co3 N10 -155.49(4) . .
N8 Co2 Co3 N10 -65.51(4) . .
Co1 Co2 Co3 N10 -36.6(2) . .
N2 Co2 Co3 N3 21.43(4) . .
N11 Co2 Co3 N3 -68.83(4) . .
N5 Co2 Co3 N3 111.95(4) . .
N8 Co2 Co3 N3 -158.08(4) . .
Co1 Co2 Co3 N3 -129.2(2) . .
N2 Co2 Co3 N6 -70.01(4) . .
N11 Co2 Co3 N6 -160.26(4) . .
N5 Co2 Co3 N6 20.51(4) . .
N8 Co2 Co3 N6 110.49(4) . .
Co1 Co2 Co3 N6 139.4(2) . .
N2 Co2 Co3 Cl2 50.3(4) . .
N11 Co2 Co3 Cl2 -39.9(4) . .
N5 Co2 Co3 Cl2 140.9(4) . .
N8 Co2 Co3 Cl2 -129.2(4) . .
Co1 Co2 Co3 Cl2 -100.2(4) . .
N4 Co1 N1 C1 68.07(10) . .
N7 Co1 N1 C1 149.8(3) . .
N12 Co1 N1 C1 -121.48(10) . .
Co2 Co1 N1 C1 152.89(10) . .
Cl1 Co1 N1 C1 -27.21(10) . .
N4 Co1 N1 C5 -111.75(9) . .
N7 Co1 N1 C5 -30.0(3) . .
N12 Co1 N1 C5 58.71(9) . .
Co2 Co1 N1 C5 -26.93(9) . .
Cl1 Co1 N1 C5 152.97(9) . .
N11 Co2 N2 C6 56.85(9) . .
N5 Co2 N2 C6 -123.69(8) . .
N8 Co2 N2 C6 113(3) . .
Co1 Co2 N2 C6 146.18(8) . .
Co3 Co2 N2 C6 -32.61(8) . .
N11 Co2 N2 C5 -121.76(9) . .
N5 Co2 N2 C5 57.71(9) . .
N8 Co2 N2 C5 -66(3) . .
Co1 Co2 N2 C5 -32.42(8) . .
Co3 Co2 N2 C5 148.79(8) . .
N9 Co3 N3 C10 171.76(15) . .
N10 Co3 N3 C10 76.12(10) . .
N6 Co3 N3 C10 -117.00(10) . .
Co2 Co3 N3 C10 159.55(10) . .
Cl2 Co3 N3 C10 -19.49(10) . .
N9 Co3 N3 C6 -4.5(2) . .
N10 Co3 N3 C6 -100.13(9) . .
N6 Co3 N3 C6 66.75(9) . .
Co2 Co3 N3 C6 -16.69(9) . .
Cl2 Co3 N3 C6 164.26(9) . .
N7 Co1 N4 C11 64.11(10) . .
N1 Co1 N4 C11 -124.55(10) . .
N12 Co1 N4 C11 145.8(2) . .
Co2 Co1 N4 C11 150.25(10) . .
Cl1 Co1 N4 C11 -30.51(10) . .
N7 Co1 N4 C15 -109.76(9) . .
N1 Co1 N4 C15 61.57(10) . .
N12 Co1 N4 C15 -28.1(3) . .
Co2 Co1 N4 C15 -23.63(9) . .
Cl1 Co1 N4 C15 155.61(9) . .
N2 Co2 N5 C15 -125.84(8) . .
N11 Co2 N5 C15 19(3) . .
N8 Co2 N5 C15 53.44(8) . .
Co1 Co2 N5 C15 -35.91(8) . .
Co3 Co2 N5 C15 141.93(8) . .
N2 Co2 N5 C16 63.41(9) . .
N11 Co2 N5 C16 -152(3) . .
N8 Co2 N5 C16 -117.31(9) . .
Co1 Co2 N5 C16 153.34(8) . .
Co3 Co2 N5 C16 -28.82(8) . .
N9 Co3 N6 C20 -108.46(10) . .
N10 Co3 N6 C20 -175.68(16) . .
N3 Co3 N6 C20 84.85(9) . .
Co2 Co3 N6 C20 166.78(9) . .
Cl2 Co3 N6 C20 -11.51(9) . .
N9 Co3 N6 C16 65.97(9) . .
N10 Co3 N6 C16 -1.2(2) . .
N3 Co3 N6 C16 -100.72(9) . .
Co2 Co3 N6 C16 -18.79(8) . .
Cl2 Co3 N6 C16 162.92(8) . .
N4 Co1 N7 C21 -118.97(10) . .
N1 Co1 N7 C21 159.1(3) . .
N12 Co1 N7 C21 70.48(10) . .
Co2 Co1 N7 C21 156.09(10) . .
Cl1 Co1 N7 C21 -23.82(10) . .
N4 Co1 N7 C25 59.26(9) . .
N1 Co1 N7 C25 -22.6(3) . .
N12 Co1 N7 C25 -111.29(9) . .
Co2 Co1 N7 C25 -25.68(8) . .
Cl1 Co1 N7 C25 154.42(8) . .
N2 Co2 N8 C25 2(3) . .
N11 Co2 N8 C25 57.51(8) . .
N5 Co2 N8 C25 -121.96(8) . .
Co1 Co2 N8 C25 -31.83(8) . .
Co3 Co2 N8 C25 146.98(8) . .
N2 Co2 N8 C26 177(100) . .
N11 Co2 N8 C26 -126.85(8) . .
N5 Co2 N8 C26 53.68(8) . .
Co1 Co2 N8 C26 143.81(8) . .
Co3 Co2 N8 C26 -37.38(8) . .
N10 Co3 N9 C30 -124.47(9) . .
N3 Co3 N9 C30 139.66(16) . .
N6 Co3 N9 C30 67.77(9) . .
Co2 Co3 N9 C30 151.80(9) . .
Cl2 Co3 N9 C30 -29.07(9) . .
N10 Co3 N9 C26 63.96(9) . .
N3 Co3 N9 C26 -31.9(2) . .
N6 Co3 N9 C26 -103.80(9) . .
Co2 Co3 N9 C26 -19.77(8) . .
Cl2 Co3 N9 C26 159.36(8) . .
N9 Co3 N10 C31 70.17(11) . .
N3 Co3 N10 C31 -123.78(11) . .
N6 Co3 N10 C31 136.88(17) . .
Co2 Co3 N10 C31 154.42(10) . .
Cl2 Co3 N10 C31 -27.35(10) . .
N9 Co3 N10 C35 -102.58(10) . .
N3 Co3 N10 C35 63.47(10) . .
N6 Co3 N10 C35 -35.9(2) . .
Co2 Co3 N10 C35 -18.33(9) . .
Cl2 Co3 N10 C35 159.90(9) . .
N2 Co2 N11 C36 56.64(9) . .
N5 Co2 N11 C36 -88(3) . .
N8 Co2 N11 C36 -122.65(9) . .
Co1 Co2 N11 C36 -33.29(8) . .
Co3 Co2 N11 C36 148.85(8) . .
N2 Co2 N11 C35 -128.56(9) . .
N5 Co2 N11 C35 87(3) . .
N8 Co2 N11 C35 52.15(9) . .
Co1 Co2 N11 C35 141.51(8) . .
Co3 Co2 N11 C35 -36.35(8) . .
N4 Co1 N12 C40 157.7(2) . .
N7 Co1 N12 C40 -120.75(10) . .
N1 Co1 N12 C40 68.00(10) . .
Co2 Co1 N12 C40 153.25(10) . .
Cl1 Co1 N12 C40 -26.00(10) . .
N4 Co1 N12 C36 -22.1(3) . .
N7 Co1 N12 C36 59.47(9) . .
N1 Co1 N12 C36 -111.78(9) . .
Co2 Co1 N12 C36 -26.53(8) . .
Cl1 Co1 N12 C36 154.23(8) . .
C5 N1 C1 C2 -3.1(2) . .
Co1 N1 C1 C2 177.11(13) . .
N1 C1 C2 C3 -0.8(3) . .
C1 C2 C3 C4 2.7(3) . .
C2 C3 C4 C5 -0.7(3) . .
C1 N1 C5 N2 -169.35(11) . .
Co1 N1 C5 N2 10.47(14) . .
C1 N1 C5 C4 5.02(18) . .
Co1 N1 C5 C4 -175.16(10) . .
C6 N2 C5 N1 -159.20(11) . .
Co2 N2 C5 N1 19.29(13) . .
C6 N2 C5 C4 26.73(19) . .
Co2 N2 C5 C4 -154.78(11) . .
C3 C4 C5 N1 -3.2(2) . .
C3 C4 C5 N2 170.65(14) . .
C5 N2 C6 N3 -155.10(11) . .
Co2 N2 C6 N3 26.40(13) . .
C5 N2 C6 C7 29.07(18) . .
Co2 N2 C6 C7 -149.43(10) . .
C10 N3 C6 N2 -177.66(11) . .
Co3 N3 C6 N2 -1.40(14) . .
C10 N3 C6 C7 -1.69(17) . .
Co3 N3 C6 C7 174.58(9) . .
N2 C6 C7 C8 178.51(14) . .
N3 C6 C7 C8 2.9(2) . .
C6 C7 C8 C9 -1.8(3) . .
C7 C8 C9 C10 -0.4(3) . .
C6 N3 C10 C9 -0.6(2) . .
Co3 N3 C10 C9 -176.97(13) . .
C8 C9 C10 N3 1.6(3) . .
C15 N4 C11 C12 -3.0(2) . .
Co1 N4 C11 C12 -176.96(12) . .
N4 C11 C12 C13 0.6(2) . .
C11 C12 C13 C14 1.2(2) . .
C12 C13 C14 C15 -0.5(2) . .
C16 N5 C15 N4 -163.85(10) . .
Co2 N5 C15 N4 25.81(13) . .
C16 N5 C15 C14 22.75(18) . .
Co2 N5 C15 C14 -147.59(11) . .
C11 N4 C15 N5 -170.18(11) . .
Co1 N4 C15 N5 3.76(14) . .
C11 N4 C15 C14 3.58(18) . .
Co1 N4 C15 C14 177.53(9) . .
C13 C14 C15 N5 171.20(13) . .
C13 C14 C15 N4 -1.9(2) . .
C20 N6 C16 N5 178.40(10) . .
Co3 N6 C16 N5 3.88(13) . .
C20 N6 C16 C17 -4.45(16) . .
Co3 N6 C16 C17 -178.97(8) . .
C15 N5 C16 N6 -149.38(11) . .
Co2 N5 C16 N6 20.61(13) . .
C15 N5 C16 C17 33.57(17) . .
Co2 N5 C16 C17 -156.43(9) . .
N6 C16 C17 C18 5.70(17) . .
N5 C16 C17 C18 -177.37(11) . .
C16 C17 C18 C19 -2.21(18) . .
C17 C18 C19 C20 -2.24(19) . .
C16 N6 C20 C19 -0.16(18) . .
Co3 N6 C20 C19 174.43(10) . .
C18 C19 C20 N6 3.6(2) . .
C25 N7 C21 C22 -2.93(19) . .
Co1 N7 C21 C22 175.31(11) . .
N7 C21 C22 C23 0.6(2) . .
C21 C22 C23 C24 1.7(2) . .
C22 C23 C24 C25 -1.5(2) . .
C21 N7 C25 N8 -172.52(11) . .
Co1 N7 C25 N8 9.20(13) . .
C21 N7 C25 C24 3.05(17) . .
Co1 N7 C25 C24 -175.22(9) . .
C26 N8 C25 N7 -155.74(10) . .
Co2 N8 C25 N7 19.64(13) . .
C26 N8 C25 C24 28.85(17) . .
Co2 N8 C25 C24 -155.77(9) . .
C23 C24 C25 N7 -0.88(18) . .
C23 C24 C25 N8 174.31(12) . .
C30 N9 C26 N8 -172.73(10) . .
Co3 N9 C26 N8 -1.07(13) . .
C30 N9 C26 C27 0.86(16) . .
Co3 N9 C26 C27 172.52(9) . .
C25 N8 C26 N9 -154.00(10) . .
Co2 N8 C26 N9 30.62(13) . .
C25 N8 C26 C27 32.64(17) . .
Co2 N8 C26 C27 -142.74(10) . .
N9 C26 C27 C28 -0.88(18) . .
N8 C26 C27 C28 172.17(12) . .
C26 C27 C28 C29 1.0(2) . .
C27 C28 C29 C30 -1.0(2) . .
C26 N9 C30 C29 -0.98(18) . .
Co3 N9 C30 C29 -172.66(10) . .
C28 C29 C30 N9 1.06(19) . .
C35 N10 C31 C32 -1.3(2) . .
Co3 N10 C31 C32 -174.21(12) . .
N10 C31 C32 C33 2.3(2) . .
C31 C32 C33 C34 -1.4(2) . .
C32 C33 C34 C35 -0.3(2) . .
C31 N10 C35 N11 -174.88(11) . .
Co3 N10 C35 N11 -1.99(14) . .
C31 N10 C35 C34 -0.58(18) . .
Co3 N10 C35 C34 172.31(9) . .
C36 N11 C35 N10 -155.40(11) . .
Co2 N11 C35 N10 30.16(14) . .
C36 N11 C35 C34 30.50(18) . .
Co2 N11 C35 C34 -143.94(11) . .
C33 C34 C35 N10 1.3(2) . .
C33 C34 C35 N11 175.17(13) . .
C35 N11 C36 N12 -153.83(11) . .
Co2 N11 C36 N12 20.64(14) . .
C35 N11 C36 C37 31.30(18) . .
Co2 N11 C36 C37 -154.23(10) . .
C40 N12 C36 N11 -170.47(11) . .
Co1 N12 C36 N11 9.31(14) . .
C40 N12 C36 C37 4.62(17) . .
Co1 N12 C36 C37 -175.60(9) . .
N11 C36 C37 C38 172.97(13) . .
N12 C36 C37 C38 -1.7(2) . .
C36 C37 C38 C39 -1.2(2) . .
C37 C38 C39 C40 1.2(2) . .
C36 N12 C40 C39 -4.78(19) . .
Co1 N12 C40 C39 175.45(10) . .
C38 C39 C40 N12 1.9(2) . .
Cl8 C3S Cl7 Cl8 -17.2(4) . 2_565
Cl7 C3S Cl7 Cl8 -11.8(3) 2_565 2_565
Cl8 C3S Cl8 Cl7 163.9(4) 2_565 2_565
Cl7 C3S Cl8 Cl7 171.1(2) . 2_565
Cl7 C3S Cl8 Cl8 7.21(16) . 2_565
Cl7 C3S Cl8 Cl8 -163.9(4) 2_565 2_565
